data_2312699
loop_
_publ_author_name
'Charkin, Dmitri O.'
'Banaru, Alexandru M.'
'Ivanov, Semen A.'
'Kireev, Vadim E.'
'Aksenov, Sergey M.'

_publ_section_title
;
 A contribution to the crystal chemistry and topology of organic
 thiosulfates:
 bis(1-methylpiperazinium)&#xb7;S<sub>2</sub>O<sub>3</sub>&#xb7;H<sub>2</sub>O
 versus
 1-methylpiperazinediium&#xb7;S<sub>2</sub>O<sub>3</sub>&#xb7;3H<sub>2</sub>O.
;
_journal_issue 6
_journal_name_full 'Acta crystallographica Section B, Structural science, crystal engineering and materials'
_journal_page_first 706
_journal_page_last 714
_journal_paper_doi 10.1107/S2052520624007443
_journal_volume 80
_journal_year 2024
_chemical_formula_sum 'C10 H32 N4 O6 S2'
_chemical_formula_weight 368.5
_space_group_IT_number 14
_space_group_name_Hall '-P 2yn'
_space_group_name_H-M_alt 'P 1 21/n 1'
_symmetry_cell_setting monoclinic
_symmetry_Int_Tables_number 14
_symmetry_space_group_name_Hall '-P 2yn'
_symmetry_space_group_name_H-M 'P 1 21/n 1'
_cell_angle_alpha 90
_cell_angle_beta 90.2370(17)
_cell_angle_gamma 90
_cell_formula_units_Z 4
_cell_length_a 15.3506(3)
_cell_length_b 7.3630(2)
_cell_length_c 16.3573(3)
_cell_measurement_reflns_used 23227
_cell_measurement_temperature 105(8)
_cell_measurement_theta_max 33.52
_cell_measurement_theta_min 3.64
_cell_volume 1848.79(7)
_computing_cell_refinement 'CrysAlisPro 1.171.41.123a (Rigaku OD, 2022)'
_computing_data_collection 'CrysAlisPro 1.171.41.123a (Rigaku OD, 2022)'
_computing_data_reduction 'CrysAlisPro 1.171.41.123a (Rigaku OD, 2022)'
_diffrn_ambient_temperature 105
_diffrn_detector 'Hybrid Pixel Array Detector'
_diffrn_detector_area_resol_mean 10.0000
_diffrn_measured_fraction_theta_full 0.98
_diffrn_measured_fraction_theta_max 0.89
_diffrn_measurement_device 'four-circle diffractometer'
_diffrn_measurement_device_type 'XtaLAB Synergy, Single source at home/near, HyPix'
_diffrn_measurement_method '\w scans'
_diffrn_radiation_monochromator mirror
_diffrn_radiation_probe x-ray
_diffrn_radiation_source 'X-ray tube'
_diffrn_radiation_type 'Mo K\a'
_diffrn_radiation_wavelength 0.71073
_diffrn_reflns_av_R_equivalents 0.0289
_diffrn_reflns_av_unetI/netI 0.0203
_diffrn_reflns_limit_h_max 22
_diffrn_reflns_limit_h_min -23
_diffrn_reflns_limit_k_max 11
_diffrn_reflns_limit_k_min -11
_diffrn_reflns_limit_l_max 21
_diffrn_reflns_limit_l_min -24
_diffrn_reflns_number 37581
_diffrn_reflns_theta_full 31.71
_diffrn_reflns_theta_max 33.56
_diffrn_reflns_theta_min 3.31
_diffrn_source 'micro-focus sealed X-ray tube'
_exptl_absorpt_coefficient_mu 0.319
_exptl_absorpt_correction_T_max 1
_exptl_absorpt_correction_T_min 0.764
_exptl_absorpt_correction_type multi-scan
_exptl_absorpt_process_details
;
CrysAlisPro 1.171.41.123a (Rigaku Oxford Diffraction, 2022)
Empirical absorption correction using spherical harmonics,
implemented in SCALE3 ABSPACK scaling algorithm.
;
_exptl_crystal_density_diffrn 1.3239
_exptl_crystal_description 'crystals of unknown shape'
_exptl_crystal_F_000 800
_refine_diff_density_max 0.30
_refine_diff_density_min -0.18
_refine_ls_extinction_method none
_refine_ls_goodness_of_fit_gt 1.36
_refine_ls_goodness_of_fit_ref 1.26
_refine_ls_hydrogen_treatment refall
_refine_ls_number_constraints 0
_refine_ls_number_parameters 327
_refine_ls_number_reflns 5602
_refine_ls_number_restraints 0
_refine_ls_R_factor_all 0.0350
_refine_ls_R_factor_gt 0.0233
_refine_ls_shift/su_max 0.0494
_refine_ls_shift/su_mean 0.0049
_refine_ls_structure_factor_coef F
_refine_ls_weighting_details w=1/(\s^2^(F)+0.0001F^2^)
_refine_ls_weighting_scheme sigma
_refine_ls_wR_factor_gt 0.0235
_refine_ls_wR_factor_ref 0.0247
_reflns_number_gt 4432
_reflns_number_total 5602
_reflns_threshold_expression I>3\s(I)
_cod_data_source_file ra5141sup1.cif
_cod_data_source_block 2
_cod_depositor_comments
;
The following automatic conversions were performed:

data item '_diffrn_radiation_probe' value 'X-ray' was changed to
'x-ray' in accordance with the
/home/data/users/saulius/crontab/automatic-downloads/rss-feeds/IUCr/lib/dictionaries/cif_core.dic
dictionary named 'cif_core.dic' version 2.4.2 last updated on
2011-04-26.

Automatic conversion script
Id: cif_fix_values 8170 2020-07-09 18:12:32Z antanas 

 Adding full bibliography for 2312698--2312699.cif.
;
_cod_original_sg_symbol_Hall '-P 2yabc'
_cod_database_code 2312699
_cod_database_fobs_code 2312699

loop_
_space_group_symop_id
_space_group_symop_operation_xyz
1 x,y,z
2 -x+1/2,y+1/2,-z+1/2
3 -x,-y,-z
4 x+1/2,-y+1/2,z+1/2

loop_
_atom_site_label
_atom_site_type_symbol
_atom_site_fract_x
_atom_site_fract_y
_atom_site_fract_z
_atom_site_adp_type
_atom_site_U_iso_or_equiv
_atom_site_site_symmetry_multiplicity
_atom_site_occupancy
_atom_site_calc_flag
_atom_site_refinement_flags
_atom_site_disorder_assembly
_atom_site_disorder_group
S1 S 0.642896(10) 0.60455(2) 0.100179(9) Uani 0.01152(4) 4 1 d . . .
S2 S 0.571349(11) 0.39678(2) 0.141202(9) Uani 0.01527(4) 4 1 d . . .
O1 O 0.61568(5) 0.75407(9) 0.56844(4) Uani 0.03158(19) 4 1 d . . .
O2 O 0.58955(3) 0.77033(7) 0.09798(3) Uani 0.01777(13) 4 1 d . . .
O3 O 0.32448(4) 0.55143(8) 0.35216(3) Uani 0.02233(15) 4 1 d . . .
O4 O 0.67107(5) 1.12038(10) 0.56351(5) Uani 0.0391(2) 4 1 d . . .
O5 O 0.67317(4) 0.55838(7) 0.01706(3) Uani 0.01959(14) 4 1 d . . .
O6 O 0.71846(4) 0.62830(7) 0.15548(3) Uani 0.02099(14) 4 1 d . . .
N1 N 0.35483(4) 1.01321(8) 0.17306(3) Uani 0.01435(14) 4 1 d . . .
N2 N 0.59751(4) 0.72898(8) 0.39760(3) Uani 0.01616(15) 4 1 d . . .
N3 N 0.41016(4) 0.71870(8) 0.07093(3) Uani 0.01501(15) 4 1 d . . .
N4 N 0.67137(4) 0.41289(8) 0.32173(4) Uani 0.01826(16) 4 1 d . . .
C1 C 0.36809(6) 1.16806(11) 0.22791(5) Uani 0.0242(2) 4 1 d . . .
C2 C 0.39401(5) 1.04759(9) 0.09313(4) Uani 0.01636(17) 4 1 d . . .
C3 C 0.39206(5) 0.84751(10) 0.20814(4) Uani 0.01707(17) 4 1 d . . .
C4 C 0.55231(6) 0.90452(10) 0.39484(5) Uani 0.0253(2) 4 1 d . . .
C5 C 0.37515(5) 0.89110(9) 0.03573(4) Uani 0.01634(17) 4 1 d . . .
C6 C 0.37381(5) 0.68498(9) 0.15394(4) Uani 0.01788(18) 4 1 d . . .
C7 C 0.67751(5) 0.74035(11) 0.34992(6) Uani 0.0262(2) 4 1 d . . .
C8 C 0.58824(5) 0.40298(10) 0.36865(5) Uani 0.0242(2) 4 1 d . . .
C9 C 0.72720(5) 0.56292(11) 0.35172(6) Uani 0.0261(2) 4 1 d . . .
C10 C 0.54232(5) 0.58472(10) 0.36552(5) Uani 0.0234(2) 4 1 d . . .
H1 H 0.3914(7) 0.6344(16) 0.0382(7) Uiso 0.032(3) 4 1 d . . .
H2 H 0.3987(7) 0.9137(12) -0.0175(6) Uiso 0.020(2) 4 1 d . . .
H3 H 0.3656(5) 0.8246(12) 0.2587(5) Uiso 0.0099(18) 4 1 d . . .
H4 H 0.7377(7) 0.5332(14) 0.4048(6) Uiso 0.024(2) 4 1 d . . .
H5 H 0.7737(8) 0.5734(15) 0.3161(7) Uiso 0.032(3) 4 1 d . . .
H6 H 0.3377(7) 1.2711(15) 0.2055(6) Uiso 0.030(3) 4 1 d . . .
H7 H 0.5424(8) 0.9469(15) 0.3392(7) Uiso 0.037(3) 4 1 d . . .
H8 H 0.4547(7) 1.0691(13) 0.0994(6) Uiso 0.019(2) 4 1 d . . .
H9 H 0.4985(9) 0.8992(15) 0.4243(7) Uiso 0.039(3) 4 1 d . . .
H10 H 0.3107(6) 0.6629(13) 0.1476(5) Uiso 0.019(2) 4 1 d . . .
H11 H 0.3688(7) 1.1529(15) 0.0691(6) Uiso 0.026(2) 4 1 d . . .
H12 H 0.3181(8) 0.8846(14) 0.0299(6) Uiso 0.028(3) 4 1 d . . .
H13 H 0.4263(9) 1.1956(17) 0.2337(7) Uiso 0.040(3) 4 1 d . . .
H14 H 0.3425(7) 1.1387(14) 0.2802(6) Uiso 0.028(3) 4 1 d . . .
H15 H 0.4643(7) 0.7253(13) 0.0730(5) Uiso 0.023(2) 4 1 d . . .
H16 H 0.3989(7) 0.5740(15) 0.1732(6) Uiso 0.029(3) 4 1 d . . .
H17 H 0.4545(7) 0.8718(15) 0.2142(6) Uiso 0.030(3) 4 1 d . . .
H18 H 0.2327(8) 1.0313(16) 0.1580(6) Uiso 0.034(3) 4 1 d . . .
H19 H 0.5884(7) 0.9911(18) 0.4229(6) Uiso 0.037(3) 4 1 d . . .
H20 H 0.3472(8) 0.461(2) 0.3765(7) Uiso 0.043(3) 4 1 d . . .
H21 H 0.4875(9) 0.5787(16) 0.4038(7) Uiso 0.041(3) 4 1 d . . .
H22 H 0.5309(8) 0.6133(15) 0.3105(7) Uiso 0.033(3) 4 1 d . . .
H23 H 0.7152(8) 0.8251(19) 0.3745(7) Uiso 0.042(3) 4 1 d . . .
H24 H 0.6602(8) 0.7833(17) 0.2896(7) Uiso 0.045(3) 4 1 d . . .
H25 H 0.7048(8) 0.3138(17) 0.3262(6) Uiso 0.036(3) 4 1 d . . .
H26 H 0.6087(7) 0.3641(15) 0.4266(7) Uiso 0.032(3) 4 1 d . . .
H27 H 0.5578(8) 0.3110(19) 0.3447(7) Uiso 0.046(3) 4 1 d . . .
H28 H 0.6623(8) 0.4211(15) 0.2689(7) Uiso 0.034(3) 4 1 d . . .
H29 H 0.6736(9) 1.2181(19) 0.5862(8) Uiso 0.043(3) 4 1 d . . .
H30 H 0.7121(10) 1.1059(18) 0.5360(8) Uiso 0.049(4) 4 1 d . . .
H31 H 0.6165(7) 0.7401(16) 0.5153(7) Uiso 0.036(3) 4 1 d . . .
H32 H 0.6310(7) 0.8586(18) 0.5731(6) Uiso 0.028(3) 4 1 d . . .

loop_
_atom_site_aniso_label
_atom_site_aniso_type_symbol
_atom_site_aniso_U_11
_atom_site_aniso_U_22
_atom_site_aniso_U_33
_atom_site_aniso_U_12
_atom_site_aniso_U_13
_atom_site_aniso_U_23
S1 S 0.00993(7) 0.01072(7) 0.01390(7) -0.00020(5) -0.00246(5) -0.00125(5)
S2 S 0.01667(8) 0.01332(7) 0.01582(7) -0.00292(6) 0.00026(6) 0.00046(5)
O1 O 0.0528(4) 0.0220(3) 0.0199(3) 0.0048(3) -0.0080(2) 0.0003(2)
O2 O 0.0148(2) 0.0123(2) 0.0262(2) 0.00264(18) -0.00220(18) 0.00146(17)
O3 O 0.0170(3) 0.0183(2) 0.0317(3) -0.0022(2) -0.0016(2) 0.0015(2)
O4 O 0.0255(3) 0.0370(4) 0.0550(4) -0.0116(3) 0.0179(3) -0.0231(3)
O5 O 0.0199(3) 0.0203(2) 0.0186(2) -0.0053(2) 0.00520(18) -0.00288(17)
O6 O 0.0170(2) 0.0160(2) 0.0298(3) -0.00113(19) -0.0116(2) -0.00342(18)
N1 N 0.0167(3) 0.0135(2) 0.0129(2) -0.0004(2) 0.00075(19) -0.00099(18)
N2 N 0.0166(3) 0.0141(2) 0.0177(2) 0.0012(2) -0.0029(2) -0.00317(19)
N3 N 0.0136(3) 0.0140(2) 0.0174(2) 0.0016(2) -0.0010(2) -0.00253(19)
N4 N 0.0212(3) 0.0164(3) 0.0171(3) 0.0064(2) -0.0065(2) -0.0024(2)
C1 C 0.0296(4) 0.0215(3) 0.0217(3) -0.0051(3) 0.0032(3) -0.0094(3)
C2 C 0.0207(3) 0.0134(3) 0.0150(3) 0.0002(3) 0.0018(2) 0.0012(2)
C3 C 0.0197(3) 0.0187(3) 0.0128(3) 0.0010(3) -0.0016(2) 0.0021(2)
C4 C 0.0317(4) 0.0180(3) 0.0261(4) 0.0088(3) -0.0087(3) -0.0050(3)
C5 C 0.0176(3) 0.0180(3) 0.0134(3) 0.0025(3) -0.0026(2) -0.0002(2)
C6 C 0.0192(3) 0.0136(3) 0.0208(3) -0.0007(3) 0.0019(2) 0.0024(2)
C7 C 0.0209(4) 0.0171(3) 0.0408(4) -0.0043(3) 0.0071(3) -0.0010(3)
C8 C 0.0203(4) 0.0157(3) 0.0364(4) -0.0040(3) -0.0029(3) -0.0021(3)
C9 C 0.0151(3) 0.0245(4) 0.0386(4) -0.0012(3) -0.0004(3) -0.0049(3)
C10 C 0.0139(3) 0.0188(3) 0.0375(4) -0.0004(3) -0.0051(3) -0.0062(3)

loop_
_atom_type_symbol
_atom_type_scat_dispersion_real
_atom_type_scat_dispersion_imag
_atom_type_scat_source
C 0.0033 0.0016 'International Tables Vol C tables 4.2.6.8 and 6.1.1.1'
H 0.0000 0.0000 'International Tables Vol C tables 4.2.6.8 and 6.1.1.1'
N 0.0061 0.0033 'International Tables Vol C tables 4.2.6.8 and 6.1.1.1'
O 0.0106 0.0060 'International Tables Vol C tables 4.2.6.8 and 6.1.1.1'
S 0.1246 0.1234 'International Tables Vol C tables 4.2.6.8 and 6.1.1.1'

loop_
_exptl_crystal_face_index_h
_exptl_crystal_face_index_k
_exptl_crystal_face_index_l
_exptl_crystal_face_perp_dist
? ? ? ?

loop_
_geom_angle_atom_site_label_1
_geom_angle_atom_site_label_2
_geom_angle_atom_site_label_3
_geom_angle_site_symmetry_1
_geom_angle_site_symmetry_2
_geom_angle_site_symmetry_3
_geom_angle
_geom_angle_publ_flag
S2 S1 O2 . . . 109.66(2) ?
S2 S1 O5 . . . 107.92(2) ?
S2 S1 O6 . . . 108.40(2) ?
O2 S1 O5 . . . 110.22(3) ?
O2 S1 O6 . . . 110.63(3) ?
O5 S1 O6 . . . 109.95(3) ?
H31 O1 H32 . . . 101.6(12) ?
H18 O3 H20 2_545 . . 110.6(12) ?
H29 O4 H30 . . . 110.3(15) ?
C1 N1 C2 . . . 110.85(6) ?
C1 N1 C3 . . . 110.85(5) ?
C2 N1 C3 . . . 109.46(5) ?
C4 N2 C7 . . . 109.39(6) ?
C4 N2 C10 . . . 110.93(6) ?
C7 N2 C10 . . . 109.80(6) ?
C5 N3 C6 . . . 110.94(5) ?
C5 N3 H1 . . . 104.7(9) ?
C5 N3 H15 . . . 109.0(5) ?
C6 N3 H1 . . . 108.5(8) ?
C6 N3 H15 . . . 110.4(6) ?
H1 N3 H15 . . . 113.1(9) ?
C8 N4 C9 . . . 111.15(6) ?
C8 N4 H25 . . . 114.2(8) ?
C8 N4 H28 . . . 112.2(8) ?
C9 N4 H25 . . . 104.4(8) ?
C9 N4 H28 . . . 111.4(6) ?
H25 N4 H28 . . . 103.0(9) ?
N1 C1 H6 . . . 108.3(7) ?
N1 C1 H13 . . . 111.7(8) ?
N1 C1 H14 . . . 108.3(5) ?
H6 C1 H13 . . . 109.4(11) ?
H6 C1 H14 . . . 108.3(8) ?
H13 C1 H14 . . . 110.7(10) ?
N1 C2 C5 . . . 110.14(6) ?
N1 C2 H8 . . . 109.8(6) ?
N1 C2 H11 . . . 110.0(6) ?
C5 C2 H8 . . . 112.2(5) ?
C5 C2 H11 . . . 106.8(6) ?
H8 C2 H11 . . . 107.8(8) ?
N1 C3 C6 . . . 110.99(5) ?
N1 C3 H3 . . . 108.9(5) ?
N1 C3 H17 . . . 105.4(5) ?
C6 C3 H3 . . . 107.3(5) ?
C6 C3 H17 . . . 112.5(5) ?
H3 C3 H17 . . . 111.7(7) ?
N2 C4 H7 . . . 112.6(8) ?
N2 C4 H9 . . . 110.8(9) ?
N2 C4 H19 . . . 107.3(8) ?
H7 C4 H9 . . . 110.5(10) ?
H7 C4 H19 . . . 108.7(11) ?
H9 C4 H19 . . . 106.6(10) ?
N3 C5 C2 . . . 109.90(5) ?
N3 C5 H2 . . . 111.3(5) ?
N3 C5 H12 . . . 110.7(5) ?
C2 C5 H2 . . . 110.9(5) ?
C2 C5 H12 . . . 107.1(6) ?
H2 C5 H12 . . . 106.8(9) ?
N3 C6 C3 . . . 109.42(6) ?
N3 C6 H10 . . . 107.6(5) ?
N3 C6 H16 . . . 106.9(6) ?
C3 C6 H10 . . . 111.7(5) ?
C3 C6 H16 . . . 114.1(6) ?
H10 C6 H16 . . . 106.8(8) ?
N2 C7 C9 . . . 111.44(6) ?
N2 C7 H23 . . . 109.1(7) ?
C9 C7 H23 . . . 104.8(8) ?
N4 C8 C10 . . . 109.78(6) ?
N4 C8 H26 . . . 103.1(6) ?
N4 C8 H27 . . . 104.7(8) ?
C10 C8 H26 . . . 114.5(5) ?
C10 C8 H27 . . . 113.9(8) ?
H26 C8 H27 . . . 109.9(9) ?
N4 C9 C7 . . . 110.28(6) ?
N4 C9 H4 . . . 103.6(5) ?
N4 C9 H5 . . . 107.3(6) ?
C7 C9 H4 . . . 108.4(5) ?
C7 C9 H5 . . . 108.0(5) ?
H4 C9 H5 . . . 119.1(10) ?
N2 C10 C8 . . . 111.27(6) ?
N2 C10 H22 . . . 106.8(6) ?
C8 C10 H22 . . . 108.3(5) ?

loop_
_geom_bond_atom_site_label_1
_geom_bond_atom_site_label_2
_geom_bond_site_symmetry_1
_geom_bond_site_symmetry_2
_geom_bond_distance
_geom_bond_publ_flag
S1 S2 . . 2.0008(2) ?
S1 O2 . . 1.4703(5) ?
S1 O5 . . 1.4781(5) ?
S1 O6 . . 1.4783(6) ?
O1 H31 . . 0.876(12) ?
O1 H32 . . 0.811(14) ?
O3 H18 . 2_545 0.905(12) ?
O3 H20 . . 0.850(14) ?
O4 H29 . . 0.810(14) ?
O4 H30 . . 0.782(15) ?
N1 C1 . . 1.4648(10) ?
N1 C2 . . 1.4635(9) ?
N1 C3 . . 1.4635(9) ?
N2 C4 . . 1.4674(10) ?
N2 C7 . . 1.4599(10) ?
N2 C10 . . 1.4553(10) ?
N3 C5 . . 1.4930(9) ?
N3 C6 . . 1.4910(8) ?
N3 H1 . . 0.870(13) ?
N3 H15 . . 0.833(11) ?
N4 C8 . . 1.4936(10) ?
N4 C9 . . 1.4804(10) ?
N4 H25 . . 0.894(14) ?
N4 H28 . . 0.877(11) ?
C1 H6 . . 0.962(13) ?
C1 H13 . . 0.922(14) ?
C1 H14 . . 0.967(10) ?
C2 C5 . . 1.5135(9) ?
C2 H8 . . 0.950(11) ?
C2 H11 . . 0.952(8) ?
C3 C6 . . 1.5147(10) ?
C3 H3 . . 0.938(8) ?
C3 H17 . . 0.980(11) ?
C4 H7 . . 0.974(12) ?
C4 H9 . . 0.960(13) ?
C4 H19 . . 0.960(12) ?
C5 H2 . . 0.959(10) ?
C5 H12 . . 0.882(12) ?
C6 H10 . . 0.987(9) ?
C6 H16 . . 0.956(8) ?
C7 C9 . . 1.5128(11) ?
C7 H23 . . 0.940(13) ?
C8 C10 . . 1.5130(11) ?
C8 H26 . . 1.038(11) ?
C8 H27 . . 0.911(14) ?
C9 H4 . . 0.909(10) ?
C9 H5 . . 0.926(12) ?
C10 H22 . . 0.940(11) ?

loop_
_geom_hbond_atom_site_label_D
_geom_hbond_atom_site_label_H
_geom_hbond_atom_site_label_A
_geom_hbond_site_symmetry_D
_geom_hbond_site_symmetry_H
_geom_hbond_site_symmetry_A
_geom_hbond_distance_DH
_geom_hbond_distance_HA
_geom_hbond_distance_DA
_geom_hbond_angle_DHA
_geom_hbond_publ_flag
N3 H1 O5 . . 3_665 0.870(13) 1.949(13) 2.8027(8) 166.6(10) ?
N3 H15 O2 . . . 0.833(11) 1.992(11) 2.8131(8) 168.4(8) ?
O3 H18 N1 2_555 . . 0.905(12) 1.894(12) 2.7958(9) 173.5(13) ?
O3 H20 O1 . . 3_666 0.850(14) 1.908(14) 2.7533(9) 173.1(12) ?
N4 H25 O6 . . 2_645 0.894(14) 1.829(14) 2.7175(8) 172.7(11) ?
O4 H29 O3 . . 3_676 0.810(14) 1.975(14) 2.7830(10) 176.1(14) ?
O4 H30 O5 . . 2_655 0.782(15) 1.999(15) 2.7729(10) 170.5(14) ?
O1 H31 N2 . . . 0.876(12) 1.948(11) 2.8133(8) 169.6(11) ?
O1 H32 O4 . . . 0.811(14) 2.027(14) 2.8294(10) 170.1(10) ?

loop_
_twin_individual_id
_twin_individual_mass_fraction_refined
_twin_individual_twin_matrix_11
_twin_individual_twin_matrix_12
_twin_individual_twin_matrix_13
_twin_individual_twin_matrix_21
_twin_individual_twin_matrix_22
_twin_individual_twin_matrix_23
_twin_individual_twin_matrix_31
_twin_individual_twin_matrix_32
_twin_individual_twin_matrix_33
? ? ? ? ? ? ? ? ? ? ?
